data_2006285
loop_
_publ_author_name
'Anda\c c, \"O.'
'Glasser, F. P.'
'Howie, R. A.'

_publ_section_title
;
 Dicalcium Sodium Fluoride Silicate
;
_journal_issue 7
_journal_name_full 'Acta Crystallographica Section C'
_journal_page_first 831
_journal_page_last 833
_journal_paper_doi 10.1107/S0108270197000449
_journal_volume 53
_journal_year 1997
_chemical_formula_iupac 'Ca2 Na F (Si O4)'
_chemical_formula_sum 'Ca2 F Na O4 Si'
_chemical_formula_weight 214.23
_space_group_IT_number 62
_symmetry_cell_setting orthorhombic
_symmetry_space_group_name_Hall '-P 2ac 2n'
_symmetry_space_group_name_H-M 'P n m a'
_atom_type_scat_source IntTabIV
_cell_angle_alpha 90.
_cell_angle_beta 90.
_cell_angle_gamma 90.
_cell_formula_units_Z 4
_cell_length_a 5.335(3)
_cell_length_b 7.144(4)
_cell_length_c 12.438(4)
_cell_measurement_reflns_used 14
_cell_measurement_temperature 298
_cell_measurement_theta_max 13.8
_cell_measurement_theta_min 7.5
_cell_volume 474.1(4)
_computing_cell_refinement 'Nicolet P3 Software'
_computing_data_collection 'Nicolet P3 Software'
_computing_data_reduction 'RDNIC (Howie, 1980)'
_computing_molecular_graphics 'STRUPLO82 (Fischer, 1982)'
_computing_structure_refinement 'SHELX76 (Sheldrick, 1976)'
_computing_structure_solution 'SHELXS86 (Sheldrick, 1990)'
_diffrn_measurement_device 'Nicolet P3'
_diffrn_measurement_method '\w/2\q scans'
_diffrn_radiation_type MoK\a
_diffrn_radiation_wavelength 0.71073
_diffrn_reflns_av_R_equivalents 0.004
_diffrn_reflns_limit_h_max 7
_diffrn_reflns_limit_h_min 0
_diffrn_reflns_limit_k_max 10
_diffrn_reflns_limit_k_min 0
_diffrn_reflns_limit_l_max 17
_diffrn_reflns_limit_l_min 0
_diffrn_reflns_number 859
_diffrn_reflns_theta_max 30.0
_diffrn_standards_decay_% '1.72 and 1.51'
_diffrn_standards_interval_count 50
_diffrn_standards_number 2
_exptl_absorpt_coefficient_mu 2.63
_exptl_absorpt_correction_type none
_exptl_crystal_colour colourless
_exptl_crystal_density_diffrn 3.000
_exptl_crystal_density_method 'not measured'
_exptl_crystal_description tabular
_exptl_crystal_size_max 0.3
_exptl_crystal_size_mid 0.14
_exptl_crystal_size_min 0.1
_refine_diff_density_max 0.75
_refine_diff_density_min -0.85
_refine_ls_extinction_method none
_refine_ls_goodness_of_fit_obs 0.81
_refine_ls_number_parameters 52
_refine_ls_number_reflns 574
_refine_ls_R_factor_obs .047
_refine_ls_shift/esd_max 0.04
_refine_ls_structure_factor_coef F
_refine_ls_weighting_details 'w = 1/[\s^2^(F)+0.007575F^2^]'
_refine_ls_weighting_scheme calc
_refine_ls_wR_factor_obs .060
_reflns_number_observed 574
_reflns_number_total 697
_reflns_observed_criterion F>4\s(F)
_cod_data_source_file br1103.cif
_cod_data_source_block br1103a
_cod_depositor_comments
;
The following automatic conversions were performed:

'_refine_ls_weighting_scheme' value ' 1/[\s^2^(F)+0.007575F^2^]' was
changed to 'calc'. New tag '_refine_ls_weighting_details' was
created. The value of the new tag was set to 'w =
1/[\s^2^(F)+0.007575F^2^]'.

Automatic conversion script
Id: cif_fix_values 3143 2015-03-26 13:38:13Z robertas 
;
_cod_original_formula_sum 'Ca2 Na Si O4 F'
_cod_database_code 2006285

loop_
_symmetry_equiv_pos_as_xyz
x,y,z
1/2-x,-y,1/2+z
1/2+x,1/2-y,1/2-z
-x,1/2+y,-z
-x,-y,-z
1/2+x,y,1/2-z
1/2-x,1/2+y,1/2+z
x,1/2-y,z

loop_
_atom_site_label
_atom_site_fract_x
_atom_site_fract_y
_atom_site_fract_z
_atom_site_U_iso_or_equiv
_atom_site_occupancy
Ca1 .7584(2) .5035(2) -.32980(10) .0181(4) .57(2)
Na1 .7584(2) .5035(2) -.32980(10) .0181(4) .43(2)
Ca2 .7326(2) .7500 -.08940(10) .0150(5) .78(2)
Na2 .7326(2) .7500 -.08940(10) .0150(5) .22(2)
Si .2009(3) .7500 .08210(10) .0073(4) 1
O1 .2934(7) .9365(5) .1456(2) .0326(10) 1
O2 .3002(8) .7500 -.0418(3) .0215(12) 1
O3 -.1069(8) .7500 .0804(3) .0195(11) 1
F .0004(5) .7500 -.2403(3) .0168(9) 1

loop_
_geom_angle_atom_site_label_1
_geom_angle_atom_site_label_2
_geom_angle_atom_site_label_3
_geom_angle_site_symmetry_1
_geom_angle_site_symmetry_3
_geom_angle
_geom_angle_publ_flag
F1 Ca1 O2 1_655 6_554 74.00(10) no
F1 Ca1 F 1_655 6_554 67.00(10) no
F1 Ca1 O1 1_655 7_644 71.60(10) no
F1 Ca1 O3 1_655 2_564 169.00(10) no
F1 Ca1 O1 1_655 4_645 76.50(10) no
O2 Ca1 F 6_554 6_554 75.80(10) no
O2 Ca1 O1 6_554 7_644 88.20(10) no
O2 Ca1 O3 6_554 2_564 107.00(10) no
O2 Ca1 O1 6_554 4_645 144.20(10) no
F Ca1 O1 6_554 7_644 138.30(10) no
F Ca1 O3 6_554 2_564 124.00(10) no
F Ca1 O1 6_554 4_645 74.30(10) no
O1 Ca1 O3 7_644 2_564 97.40(10) no
O1 Ca1 O1 7_644 4_645 101.30(10) no
O3 Ca1 O1 2_564 4_645 105.90(10) no
O2 Ca2 O1 . 4_645 91.00(10) no
O2 Ca2 O1 . 5_675 91.00(10) no
O2 Ca2 F . 1_655 141.70(10) no
O2 Ca2 O3 . 1_655 97.70(10) no
O2 Ca2 F . 6_554 74.10(10) no
O1 Ca2 O1 4_645 5_675 144.70(10) no
O1 Ca2 F 4_645 1_655 78.40(10) no
O1 Ca2 F 5_675 1_655 78.40(10) no
O1 Ca2 O3 4_645 1_655 107.30(10) no
O1 Ca2 O3 5_675 1_655 107.30(10) no
O1 Ca2 F 4_645 6_554 73.40(10) no
O1 Ca2 F 5_675 6_554 73.40(10) no
F Ca2 O3 1_655 1_655 120.60(10) no
F Ca2 F 1_655 6_554 67.60(10) no
O3 Ca2 F 1_655 6_554 171.80(10) no
O1 Si O2 . . 111.2(2) no
O1 Si O2 8_565 . 111.2(2) no
O1 Si O3 . . 108.1(2) no
O1 Si O3 8_565 . 108.1(2) no
O1 Si O1 . 8_565 110.1(2) no
O2 Si O3 . . 108.2(2) no
Ca1 F Ca1 1_455 3_464 174.10(10) no
Ca1 F Ca1 8_465 6_454 174.10(10) no
Ca1 F Ca1 1_455 8_465 91.90(10) no
Ca1 F Ca1 1_455 6_454 86.60(10) no
Ca1 F Ca1 8_465 3_464 86.60(10) no
Ca1 F Ca2 1_455 1_455 92.40(10) no
Ca1 F Ca2 8_465 1_455 92.40(10) no
Ca1 F Ca2 1_455 6_454 82.80(10) no
Ca1 F Ca2 8_465 6_454 82.80(10) no
Ca1 F Ca1 3_464 6_454 94.50(10) no
Ca1 F Ca2 3_464 1_455 93.40(10) no
Ca1 F Ca2 6_454 1_455 93.40(10) no
Ca1 F Ca2 3_464 6_454 91.40(10) no
Ca1 F Ca2 6_454 6_454 91.40(10) no
Ca2 F Ca2 1_455 6_454 173.00(10) no
Si O1 Ca1 . 7_655 121.0(2) no
Si O1 Ca1 . 4_655 127.1(2) no
Si O1 Ca2 . 4_655 128.2(2) no
Ca1 O1 Ca1 7_655 4_655 87.30(10) no
Ca1 O1 Ca2 7_655 4_655 84.80(10) no
Ca1 O1 Ca2 4_655 4_655 95.10(10) no
Ca2 O2 Si . . 123.4(2) no
Ca2 O2 Ca1 . 3_464 85.70(10) no
Ca2 O2 Ca1 . 6_454 85.70(10) no
Si O2 Ca1 . 3_464 127.0(2) no
Si O2 Ca1 . 6_454 127.0(2) no
Ca1 O2 Ca1 3_464 6_454 95.00(10) no
Si O3 Ca1 . 7 110.4(2) no
Si O3 Ca1 . 2_565 110.4(2) no
Si O3 Ca2 . 1_455 112.8(2) no
Ca1 O3 Ca1 7 2_565 105.40(10) no
Ca1 O3 Ca2 7 1_455 108.80(10) no
Ca1 O3 Ca2 2_565 1_455 108.80(10) no

loop_
_geom_bond_atom_site_label_1
_geom_bond_atom_site_label_2
_geom_bond_site_symmetry_1
_geom_bond_site_symmetry_2
_geom_bond_distance
_geom_bond_publ_flag
Ca1 F . 1_655 2.451(2) no
Ca1 O2 . 6_554 2.388(3) no
Ca1 F . 6_554 2.399(2) no
Ca1 O1 . 7_644 2.458(4) no
Ca1 O3 . 2_564 2.276(3) no
Ca1 O1 . 4_645 2.356(3) no
Ca2 O2 . . 2.382(4) no
Ca2 O1 . 4_645 2.350(4) no
Ca2 O1 . 5_675 2.350(4) no
Ca2 F . 1_655 2.359(3) no
Ca2 O3 . 1_655 2.278(4) no
Ca2 F2 . 6_554 2.454(3) no
Si O1 . . 1.625(4) no
Si O1 . 8_565 1.625(4) no
Si O2 . . 1.629(4) no
Si O3 . . 1.643(5) no
F Ca1 . 1_455 2.451(2) no
F Ca1 . 8_465 2.451(2) no
F Ca2 . 1_455 2.359(3) no
F Ca1 . 3_464 2.399(2) no
F Ca1 . 6_454 2.399(2) no
F Ca2 . 6_454 2.454(3) no
O1 Si . . 1.625(4) no
O1 Ca1 . 7_655 2.458(4) no
O1 Ca1 . 4_655 2.356(3) no
O1 Ca2 . 4_655 2.350(4) no
O2 Ca2 . . 2.382(4) no
O2 Si . . 1.629(4) no
O2 Ca1 . 3_464 2.388(3) no
O2 Ca1 . 6_454 2.388(3) no
O3 Si . . 1.643(5) no
O3 Ca1 . 7 2.276(3) no
O3 Ca1 . 2_565 2.276(3) no
O3 Ca2 . 1_455 2.278(4) no
